data_2106186
loop_
_publ_author_name
'Declercq, J.P.'
'Piret, P.'
'Germain, G.'

_publ_section_title
;
 Composition et structure de la likasite, Cu3 P2 H3 (N O3) (O H)2 (H2 O)
;
_journal_name_full 'Acta Crystallographica B (24,1968-38,1982)'
_journal_page_first 1422
_journal_page_last 1427
_journal_volume 33
_journal_year 1977
_chemical_formula_sum 'Cu3 H7 N O6 P2'
_chemical_name_systematic 'Cu3 (N O3) (O H)2 (P2 H3) (H2 O)'
_space_group_IT_number 33
_symmetry_space_group_name_Hall 'P -2n -2ac'
_symmetry_space_group_name_H-M 'P c 21 n'
_cell_angle_alpha 90
_cell_angle_beta 90
_cell_angle_gamma 90
_cell_formula_units_Z 4
_cell_length_a 5.828
_cell_length_b 6.769
_cell_length_c 21.69
_cell_volume 855.665
_citation_journal_id_ASTM ACBCAR
_cod_data_source_file Declercq_ACBCAR_1977_1843.cif
_cod_data_source_block H7Cu3N1O6P2
_cod_original_cell_volume 855.6647
_cod_original_sg_symbol_Hall 'P 2c -2n (y,z,x)'
_cod_original_formula_sum 'H7 Cu3 N1 O6 P2'
_cod_database_code 2106186

loop_
_symmetry_equiv_pos_as_xyz
x,y,z
-x,y+1/2,-z
x+1/2,y+1/2,-z+1/2
-x+1/2,y,z+1/2

loop_
_atom_site_label
_atom_site_type_symbol
_atom_site_fract_x
_atom_site_fract_y
_atom_site_fract_z
_atom_site_occupancy
_atom_site_U_iso_or_equiv
O5 O-2 0.0812 0.5147 0.2992 1 0.0
P1 P-3 0.0755 0.6988 0.0864 1 0.0
Cu1 Cu+2 0.8221 0.5068 0.1055 1 0.0
P2 P-3 0.5729 0.7008 0.1081 1 0.0
O4 O-2 0.8974 0.529 0.2155 1 0.0
Cu2 Cu+2 0.3287 0.5076 0.101 1 0.0
O6 O-2 0.2592 0.5343 0.2127 1 0.0
N1 N+5 0.0814 0.5023 0.2408 1 0.0
O1 O-2 0.838 0.5118 0.9973 1 0.0
O3 O-2 0.5788 0.5243 0.3306 1 0.0
O2 O-2 0.629 0.9968 0.031 1 0.0
Cu3 Cu+2 0.0061 0.25 0.9997 1 0.0
